data_7013709
loop_
_publ_author_name
'Santos, Isabel Garcia'
'Hagenbach, Adelheid'
'Abram, Ulrich'

_publ_section_title
;
 Stable gold(III) complexes with thiosemicarbazone derivatives.
;
_journal_issue 4
_journal_name_full 'Dalton transactions (Cambridge, England : 2003)'
_journal_page_first 677
_journal_page_last 682
_journal_paper_doi 10.1039/b312978k
_journal_year 2004
_chemical_formula_moiety '[Au(Hdamp-C1)(Am4Me)]Cl2.3H2O'
_chemical_formula_sum 'C17 H23 Au Cl2 N6 O3 S'
_chemical_formula_weight 659.34
_chemical_name_common
;
((2-dimethylammoniummethyl-phenyl) 2-pyridineformamide -N(4) -
methylthiosemicarbazonatogold(iii)) dichloride x 3H2O
;
_chemical_name_systematic
;
[(2-dimethylammoniummethyl-phenyl) 2-pyridineformamide -N(4)
-methylthiosemicarbazonatogold(III)] dichloride x 3H2O
;
_space_group_IT_number 2
_symmetry_cell_setting triclinic
_symmetry_space_group_name_Hall '-P 1'
_symmetry_space_group_name_H-M 'P -1'
_atom_sites_solution_hydrogens geom
_atom_sites_solution_primary direct
_atom_sites_solution_secondary difmap
_audit_creation_method SHELXL-97
_cell_angle_alpha 83.14(3)
_cell_angle_beta 74.27(3)
_cell_angle_gamma 63.34(5)
_cell_formula_units_Z 2
_cell_length_a 9.967(10)
_cell_length_b 10.818(6)
_cell_length_c 12.923(4)
_cell_measurement_reflns_used 25
_cell_measurement_temperature 293(2)
_cell_measurement_theta_max 14.39
_cell_measurement_theta_min 7.23
_cell_volume 1198.6(15)
_computing_cell_refinement SET4
_computing_data_collection CAD4
_computing_data_reduction HELENA
_computing_molecular_graphics ORTEP
_computing_publication_material WINGX
_computing_structure_refinement 'SHELXL-97 (Sheldrick, 1997)'
_computing_structure_solution SHELXS
_diffrn_ambient_temperature 293(2)
_diffrn_measured_fraction_theta_full 0.997
_diffrn_measured_fraction_theta_max 0.997
_diffrn_measurement_device_type CAD4
_diffrn_measurement_method 'omega scan'
_diffrn_radiation_monochromator graphite
_diffrn_radiation_source 'fine-focus sealed tube'
_diffrn_radiation_type MoK\a
_diffrn_radiation_wavelength 0.71073
_diffrn_reflns_av_R_equivalents 0.0347
_diffrn_reflns_av_sigmaI/netI 0.0378
_diffrn_reflns_limit_h_max 12
_diffrn_reflns_limit_h_min -1
_diffrn_reflns_limit_k_max 13
_diffrn_reflns_limit_k_min -12
_diffrn_reflns_limit_l_max 16
_diffrn_reflns_limit_l_min -16
_diffrn_reflns_number 6066
_diffrn_reflns_theta_full 26.94
_diffrn_reflns_theta_max 26.94
_diffrn_reflns_theta_min 3.18
_diffrn_standards_decay_% 3
_diffrn_standards_interval_count 300
_diffrn_standards_interval_time 3600
_diffrn_standards_number 3
_exptl_absorpt_coefficient_mu 6.476
_exptl_absorpt_correction_T_max 0.9084
_exptl_absorpt_correction_T_min 0.6204
_exptl_absorpt_correction_type psi-scan
_exptl_crystal_colour orange
_exptl_crystal_density_diffrn 1.827
_exptl_crystal_density_method 'not measured'
_exptl_crystal_description plate
_exptl_crystal_F_000 640
_exptl_crystal_size_max .5
_exptl_crystal_size_mid .2
_exptl_crystal_size_min .1
_refine_diff_density_max 2.717
_refine_diff_density_min -3.050
_refine_diff_density_rms 0.200
_refine_ls_extinction_method none
_refine_ls_goodness_of_fit_ref 1.043
_refine_ls_hydrogen_treatment mixed
_refine_ls_matrix_type full
_refine_ls_number_parameters 271
_refine_ls_number_reflns 5188
_refine_ls_number_restraints 0
_refine_ls_restrained_S_all 1.043
_refine_ls_R_factor_all 0.0510
_refine_ls_R_factor_gt 0.0372
_refine_ls_shift/su_max 0.005
_refine_ls_shift/su_mean 0.000
_refine_ls_structure_factor_coef Fsqd
_refine_ls_weighting_details 'calc w=1/[\s^2^(Fo^2^)+(0.0741P)^2^+0.0000P] where P=(Fo^2^+2Fc^2^)/3'
_refine_ls_weighting_scheme calc
_refine_ls_wR_factor_gt 0.0966
_refine_ls_wR_factor_ref 0.1019
_reflns_number_gt 4511
_reflns_number_total 5188
_reflns_threshold_expression >2sigma(I)
_cod_data_source_file b312978k.txt
_cod_data_source_block ig4mauda
_cod_depositor_comments
;
The following automatic conversions were performed:
'_exptl_absorpt_correction_type' value 'Psi scan' changed to 'psi-scan'
according to '/home/saulius/struct/CIF-dictionaries/cif_core.dic'
dictionary named 'cif_core.dic' version 2.4.1 from 2010-06-29.

Automatic conversion script
Id: cif_fix_enum 1527 2010-12-29 10:47:43Z saulius 
;
_cod_original_cell_volume 1198.6(14)
_cod_original_sg_symbol_H-M P-1
_cod_database_code 7013709

loop_
_symmetry_equiv_pos_as_xyz
'x, y, z'
'-x, -y, -z'

loop_
_atom_site_label
_atom_site_type_symbol
_atom_site_fract_x
_atom_site_fract_y
_atom_site_fract_z
_atom_site_U_iso_or_equiv
_atom_site_adp_type
_atom_site_occupancy
_atom_site_symmetry_multiplicity
_atom_site_calc_flag
_atom_site_refinement_flags
_atom_site_disorder_assembly
_atom_site_disorder_group
_atom_site_attached_hydrogens
Au Au 0.38720(2) 0.05869(2) 0.218660(16) 0.02710(9) Uani 1 1 d . . . 0
N1 N 0.2981(6) 0.2139(5) 0.1130(4) 0.0286(10) Uani 1 1 d . . . 0
C1 C 0.2732(8) 0.3450(7) 0.1156(5) 0.0372(14) Uani 1 1 d . . . 0
H1 H 0.2940 0.3747 0.1715 0.045 Uiso 1 1 calc R . . 0
C2 C 0.2175(8) 0.4381(7) 0.0377(6) 0.0428(15) Uani 1 1 d . . . 0
H2 H 0.1990 0.5298 0.0417 0.051 Uiso 1 1 calc R . . 0
C3 C 0.1897(8) 0.3938(7) -0.0458(5) 0.0410(15) Uani 1 1 d . . . 0
H3 H 0.1541 0.4548 -0.0999 0.049 Uiso 1 1 calc R . . 0
C4 C 0.2151(7) 0.2573(7) -0.0489(5) 0.0357(13) Uani 1 1 d . . . 0
H4 H 0.1958 0.2261 -0.1048 0.043 Uiso 1 1 calc R . . 0
C5 C 0.2688(7) 0.1687(6) 0.0310(5) 0.0287(12) Uani 1 1 d . . . 0
C6 C 0.3003(6) 0.0219(6) 0.0354(5) 0.0284(11) Uani 1 1 d . . . 0
N5 N 0.2701(7) -0.0324(6) -0.0367(4) 0.0398(12) Uani 1 1 d . . . 0
H5A H 0.2926 -0.1192 -0.0345 0.048 Uiso 1 1 calc R . . 0
H5B H 0.2279 0.0190 -0.0858 0.048 Uiso 1 1 calc R . . 0
N2 N 0.3638(6) -0.0479(5) 0.1124(4) 0.0307(10) Uani 1 1 d . . . 0
N3 N 0.3971(6) -0.1859(5) 0.1255(4) 0.0320(11) Uani 1 1 d . . . 0
C7 C 0.4511(7) -0.2367(6) 0.2095(5) 0.0334(13) Uani 1 1 d . . . 0
S S 0.4833(2) -0.14648(17) 0.30108(13) 0.0400(4) Uani 1 1 d . . . 0
N4 N 0.4885(7) -0.3708(6) 0.2356(5) 0.0445(14) Uani 1 1 d . . . 0
H41 H 0.5290 -0.4049 0.2894 0.053 Uiso 1 1 calc R . . 0
C8 C 0.4619(11) -0.4586(8) 0.1749(8) 0.057(2) Uani 1 1 d . . . 0
H8A H 0.4962 -0.5500 0.2049 0.085 Uiso 1 1 calc R . . 0
H8B H 0.5185 -0.4627 0.1013 0.085 Uiso 1 1 calc R . . 0
H8C H 0.3534 -0.4211 0.1783 0.085 Uiso 1 1 calc R . . 0
C11 C 0.4082(7) 0.1714(6) 0.3240(5) 0.0292(12) Uani 1 1 d . . . 0
C12 C 0.5544(7) 0.1644(7) 0.3138(5) 0.0366(14) Uani 1 1 d . . . 0
H12 H 0.6395 0.1025 0.2651 0.044 Uiso 1 1 calc R . . 0
C13 C 0.5748(8) 0.2477(8) 0.3748(6) 0.0429(16) Uani 1 1 d . . . 0
H13 H 0.6725 0.2436 0.3659 0.052 Uiso 1 1 calc R . . 0
C14 C 0.4511(8) 0.3364(7) 0.4487(6) 0.0413(15) Uani 1 1 d . . . 0
H14 H 0.4646 0.3913 0.4913 0.050 Uiso 1 1 calc R . . 0
C15 C 0.3055(8) 0.3437(7) 0.4595(5) 0.0363(14) Uani 1 1 d . . . 0
H15 H 0.2213 0.4052 0.5090 0.044 Uiso 1 1 calc R . . 0
C16 C 0.2826(7) 0.2608(6) 0.3978(5) 0.0294(12) Uani 1 1 d . . . 0
C17 C 0.1226(7) 0.2729(7) 0.4159(5) 0.0321(12) Uani 1 1 d . . . 0
H17A H 0.1197 0.2243 0.3587 0.039 Uiso 1 1 calc R . . 0
H17B H 0.0514 0.3696 0.4121 0.039 Uiso 1 1 calc R . . 0
N6 N 0.0696(6) 0.2155(6) 0.5220(4) 0.0353(11) Uani 1 1 d . . . 0
H6 H 0.0693 0.2649 0.5743 0.042 Uiso 1 1 calc R . . 0
C18 C 0.1760(11) 0.0707(9) 0.5341(7) 0.060(2) Uani 1 1 d . . . 0
H18A H 0.1398 0.0377 0.6033 0.090 Uiso 1 1 calc R . . 0
H18B H 0.2774 0.0636 0.5282 0.090 Uiso 1 1 calc R . . 0
H18C H 0.1807 0.0160 0.4788 0.090 Uiso 1 1 calc R . . 0
C19 C -0.0929(9) 0.2356(10) 0.5364(7) 0.056(2) Uani 1 1 d . . . 0
H19A H -0.1583 0.3317 0.5277 0.085 Uiso 1 1 calc R . . 0
H19B H -0.1291 0.2061 0.6071 0.085 Uiso 1 1 calc R . . 0
H19C H -0.0957 0.1819 0.4837 0.085 Uiso 1 1 calc R . . 0
Cl1 Cl 0.0101(2) 0.3835(2) 0.71696(14) 0.0495(4) Uani 1 1 d . . . 0
Cl2 Cl -0.0137(2) 0.1292(2) 0.24805(15) 0.0508(4) Uani 1 1 d . . . 0
O1 O 0.7721(7) -0.5410(6) 0.3157(5) 0.0570(14) Uani 1 1 d . . . 2
O2 O 0.1767(8) -0.2505(6) -0.0485(5) 0.0662(16) Uani 1 1 d . . . 2
O3 O 0.0306(7) 0.1165(6) -0.1505(5) 0.0563(14) Uani 1 1 d . . . 2

loop_
_atom_site_aniso_label
_atom_site_aniso_U_11
_atom_site_aniso_U_22
_atom_site_aniso_U_33
_atom_site_aniso_U_23
_atom_site_aniso_U_13
_atom_site_aniso_U_12
Au 0.03028(13) 0.02936(13) 0.02327(12) -0.00298(8) -0.00762(8) -0.01305(9)
N1 0.032(2) 0.028(2) 0.027(2) -0.0046(19) -0.007(2) -0.013(2)
C1 0.045(4) 0.036(3) 0.034(3) -0.005(3) -0.010(3) -0.020(3)
C2 0.050(4) 0.036(4) 0.041(4) -0.001(3) -0.007(3) -0.019(3)
C3 0.044(4) 0.042(4) 0.031(3) 0.008(3) -0.007(3) -0.017(3)
C4 0.038(3) 0.041(3) 0.028(3) 0.000(2) -0.012(3) -0.015(3)
C5 0.029(3) 0.033(3) 0.025(3) -0.002(2) -0.004(2) -0.015(2)
C6 0.026(3) 0.035(3) 0.027(3) -0.006(2) -0.005(2) -0.014(2)
N5 0.051(3) 0.040(3) 0.037(3) -0.003(2) -0.019(3) -0.022(3)
N2 0.033(3) 0.027(2) 0.034(3) -0.007(2) -0.006(2) -0.014(2)
N3 0.037(3) 0.022(2) 0.038(3) -0.002(2) -0.012(2) -0.011(2)
C7 0.029(3) 0.032(3) 0.036(3) -0.002(2) -0.005(2) -0.012(2)
S 0.0521(10) 0.0349(8) 0.0341(8) 0.0019(6) -0.0201(7) -0.0149(7)
N4 0.059(4) 0.029(3) 0.052(4) 0.005(2) -0.026(3) -0.019(3)
C8 0.070(5) 0.036(4) 0.071(5) -0.002(4) -0.020(4) -0.027(4)
C11 0.034(3) 0.036(3) 0.024(3) 0.001(2) -0.011(2) -0.019(3)
C12 0.033(3) 0.043(4) 0.034(3) -0.005(3) -0.008(3) -0.016(3)
C13 0.041(4) 0.059(4) 0.042(4) 0.004(3) -0.016(3) -0.030(3)
C14 0.050(4) 0.045(4) 0.043(4) -0.007(3) -0.014(3) -0.030(3)
C15 0.039(3) 0.040(3) 0.034(3) -0.009(3) -0.003(3) -0.021(3)
C16 0.034(3) 0.032(3) 0.026(3) -0.003(2) -0.008(2) -0.016(2)
C17 0.034(3) 0.040(3) 0.024(3) 0.000(2) -0.005(2) -0.018(3)
N6 0.040(3) 0.039(3) 0.031(3) -0.005(2) -0.003(2) -0.022(2)
C18 0.065(5) 0.051(5) 0.056(5) 0.015(4) -0.004(4) -0.028(4)
C19 0.048(4) 0.083(6) 0.049(4) -0.006(4) -0.001(3) -0.043(4)
Cl1 0.0669(12) 0.0490(10) 0.0364(8) -0.0060(7) -0.0079(8) -0.0298(9)
Cl2 0.0442(9) 0.0634(11) 0.0495(10) -0.0172(8) 0.0020(8) -0.0310(9)
O1 0.060(3) 0.049(3) 0.070(4) 0.001(3) -0.029(3) -0.024(3)
O2 0.082(4) 0.049(3) 0.075(4) 0.000(3) -0.019(3) -0.034(3)
O3 0.079(4) 0.057(3) 0.055(3) 0.009(3) -0.039(3) -0.038(3)

loop_
_atom_type_symbol
_atom_type_description
_atom_type_scat_dispersion_real
_atom_type_scat_dispersion_imag
_atom_type_scat_source
C C 0.0033 0.0016 'International Tables Vol C Tables 4.2.6.8 and 6.1.1.4'
H H 0.0000 0.0000 'International Tables Vol C Tables 4.2.6.8 and 6.1.1.4'
Au Au -2.0133 8.8022 'International Tables Vol C Tables 4.2.6.8 and 6.1.1.4'
Cl Cl 0.1484 0.1585 'International Tables Vol C Tables 4.2.6.8 and 6.1.1.4'
N N 0.0061 0.0033 'International Tables Vol C Tables 4.2.6.8 and 6.1.1.4'
O O 0.0106 0.0060 'International Tables Vol C Tables 4.2.6.8 and 6.1.1.4'
S S 0.1246 0.1234 'International Tables Vol C Tables 4.2.6.8 and 6.1.1.4'

loop_
_geom_angle_atom_site_label_1
_geom_angle_atom_site_label_2
_geom_angle_atom_site_label_3
_geom_angle
_geom_angle_site_symmetry_1
_geom_angle_site_symmetry_3
_geom_angle_publ_flag
N2 Au C11 178.4(2) . . ?
N2 Au N1 79.5(2) . . ?
C11 Au N1 99.0(2) . . ?
N2 Au S 84.89(16) . . ?
C11 Au S 96.67(18) . . ?
N1 Au S 164.33(14) . . ?
C1 N1 C5 119.8(5) . . ?
C1 N1 Au 127.4(4) . . ?
C5 N1 Au 112.8(4) . . ?
N1 C1 C2 121.7(6) . . ?
C3 C2 C1 119.2(6) . . ?
C2 C3 C4 119.4(6) . . ?
C5 C4 C3 119.4(6) . . ?
C4 C5 N1 120.5(6) . . ?
C4 C5 C6 124.0(5) . . ?
N1 C5 C6 115.6(5) . . ?
N2 C6 N5 124.2(6) . . ?
N2 C6 C5 114.6(5) . . ?
N5 C6 C5 121.2(5) . . ?
C6 N2 N3 120.0(5) . . ?
C6 N2 Au 117.3(4) . . ?
N3 N2 Au 122.4(4) . . ?
C7 N3 N2 111.6(5) . . ?
N3 C7 N4 119.8(6) . . ?
N3 C7 S 126.9(5) . . ?
N4 C7 S 113.4(5) . . ?
C7 S Au 94.1(2) . . ?
C7 N4 C8 121.5(6) . . ?
C16 C11 C12 119.6(5) . . ?
C16 C11 Au 122.5(4) . . ?
C12 C11 Au 117.7(5) . . ?
C13 C12 C11 121.0(6) . . ?
C14 C13 C12 119.9(6) . . ?
C13 C14 C15 119.5(6) . . ?
C14 C15 C16 121.4(6) . . ?
C11 C16 C15 118.6(5) . . ?
C11 C16 C17 123.3(5) . . ?
C15 C16 C17 118.1(5) . . ?
C16 C17 N6 113.0(5) . . ?
C18 N6 C19 112.4(6) . . ?
C18 N6 C17 111.6(5) . . ?
C19 N6 C17 110.1(5) . . ?

loop_
_geom_bond_atom_site_label_1
_geom_bond_atom_site_label_2
_geom_bond_distance
_geom_bond_site_symmetry_2
_geom_bond_publ_flag
Au N2 2.016(5) . ?
Au C11 2.040(6) . ?
Au N1 2.061(5) . ?
Au S 2.249(2) . ?
N1 C1 1.328(8) . ?
N1 C5 1.366(7) . ?
C1 C2 1.377(10) . ?
C2 C3 1.368(10) . ?
C3 C4 1.385(10) . ?
C4 C5 1.369(9) . ?
C5 C6 1.472(8) . ?
C6 N2 1.301(8) . ?
C6 N5 1.321(7) . ?
N2 N3 1.375(7) . ?
N3 C7 1.297(8) . ?
C7 N4 1.350(8) . ?
C7 S 1.794(6) . ?
N4 C8 1.451(9) . ?
C11 C16 1.378(8) . ?
C11 C12 1.396(8) . ?
C12 C13 1.377(9) . ?
C13 C14 1.368(10) . ?
C14 C15 1.387(9) . ?
C15 C16 1.395(8) . ?
C16 C17 1.494(8) . ?
C17 N6 1.498(8) . ?
N6 C18 1.464(10) . ?
N6 C19 1.495(9) . ?

loop_
_geom_hbond_atom_site_label_D
_geom_hbond_atom_site_label_H
_geom_hbond_atom_site_label_A
_geom_hbond_distance_DH
_geom_hbond_distance_HA
_geom_hbond_distance_DA
_geom_hbond_angle_DHA
_geom_hbond_site_symmetry_A
N5 H5A O2 0.86 2.24 2.931(8) 136.8 .
N5 H5B O3 0.86 2.12 2.888(8) 148.4 .
N4 H41 O1 0.86 2.30 2.986(9) 137.1 .
N6 H6 Cl1 0.91 2.16 3.053(6) 165.1 .
